data_4036823
loop_
_publ_author_name
'Zhao, Yingying'
'Hu, Yancheng'
'Wang, Haolong'
'Li, Xincheng'
'Wan, Boshun'

_publ_section_title
;
 Transition-Metal Controlled Diastereodivergent Radical
 Cyclization/Azidation Cascade of 1,7-Enynes.
;
_journal_issue 10
_journal_name_full 'The Journal of organic chemistry'
_journal_page_first 4412
_journal_page_last 4420
_journal_paper_doi 10.1021/acs.joc.6b00655
_journal_volume 81
_journal_year 2016
_chemical_formula_sum 'C25 H21 N5 O3 S'
_chemical_formula_weight 471.53
_space_group_crystal_system triclinic
_space_group_IT_number 2
_space_group_name_Hall '-P 1'
_space_group_name_H-M_alt 'P -1'
_atom_sites_solution_hydrogens geom
_audit_creation_method SHELXL-2013
_cell_angle_alpha 80.924(13)
_cell_angle_beta 71.346(11)
_cell_angle_gamma 89.687(13)
_cell_formula_units_Z 2
_cell_length_a 9.149(5)
_cell_length_b 10.448(6)
_cell_length_c 12.712(8)
_cell_measurement_reflns_used 2228
_cell_measurement_temperature 293(2)
_cell_measurement_theta_max 50.486
_cell_measurement_theta_min 4.845
_cell_volume 1135.6(12)
_computing_cell_refinement 'Bruker SMART'
_computing_data_collection 'Bruker SMART'
_computing_data_reduction 'Bruker SHELXTL'
_computing_molecular_graphics 'Bruker SHELXTL'
_computing_publication_material 'Bruker SHELXTL'
_computing_structure_refinement 'SHELXL-2013 (Sheldrick, 2013)'
_computing_structure_solution 'Bruker SHELXTL'
_diffrn_ambient_temperature 293(2)
_diffrn_measured_fraction_theta_full 0.996
_diffrn_measured_fraction_theta_max 0.995
_diffrn_measurement_device_type 'CCD area detector'
_diffrn_measurement_method 'phi and omega scans'
_diffrn_radiation_type MoK\a
_diffrn_radiation_wavelength 0.71073
_diffrn_reflns_av_R_equivalents 0.0234
_diffrn_reflns_av_unetI/netI 0.0427
_diffrn_reflns_Laue_measured_fraction_full 0.996
_diffrn_reflns_Laue_measured_fraction_max 0.995
_diffrn_reflns_limit_h_max 11
_diffrn_reflns_limit_h_min -11
_diffrn_reflns_limit_k_max 12
_diffrn_reflns_limit_k_min -10
_diffrn_reflns_limit_l_max 15
_diffrn_reflns_limit_l_min -11
_diffrn_reflns_number 6552
_diffrn_reflns_point_group_measured_fraction_full 0.996
_diffrn_reflns_point_group_measured_fraction_max 0.995
_diffrn_reflns_theta_full 25.242
_diffrn_reflns_theta_max 25.498
_diffrn_reflns_theta_min 1.976
_exptl_absorpt_coefficient_mu 0.181
_exptl_absorpt_correction_T_max 0.7456
_exptl_absorpt_correction_T_min 0.6379
_exptl_absorpt_correction_type multi-scan
_exptl_absorpt_process_details sadabs
_exptl_crystal_colour colorless
_exptl_crystal_density_diffrn 1.379
_exptl_crystal_description prismatic
_exptl_crystal_F_000 492
_exptl_crystal_size_max 0.230
_exptl_crystal_size_mid 0.180
_exptl_crystal_size_min 0.120
_refine_diff_density_max 0.264
_refine_diff_density_min -0.257
_refine_diff_density_rms 0.044
_refine_ls_extinction_method none
_refine_ls_goodness_of_fit_ref 1.026
_refine_ls_hydrogen_treatment constr
_refine_ls_matrix_type full
_refine_ls_number_parameters 309
_refine_ls_number_reflns 4212
_refine_ls_number_restraints 0
_refine_ls_restrained_S_all 1.026
_refine_ls_R_factor_all 0.0616
_refine_ls_R_factor_gt 0.0483
_refine_ls_shift/su_max 0.000
_refine_ls_shift/su_mean 0.000
_refine_ls_structure_factor_coef Fsqd
_refine_ls_weighting_details 'w=1/[\s^2^(Fo^2^)+(0.0707P)^2^+0.1767P] where P=(Fo^2^+2Fc^2^)/3'
_refine_ls_weighting_scheme calc
_refine_ls_wR_factor_gt 0.1241
_refine_ls_wR_factor_ref 0.1346
_reflns_Friedel_coverage 0.000
_reflns_number_gt 3283
_reflns_number_total 4212
_reflns_threshold_expression 'I > 2\s(I)'
_cod_data_source_file jo6b00655_si_001.cif
_cod_data_source_block cd15107
_cod_database_code 4036823
_shelx_space_group_comment
; 
The symmetry employed for this shelxl refinement is uniquely defined 
by the following loop, which should always be used as a source of 
symmetry information in preference to the above space-group names. 
They are only intended as comments. 
;
_shelx_estimated_absorpt_t_min 0.960
_shelx_estimated_absorpt_t_max 0.979
_shelxl_version_number 2013-4

loop_
_space_group_symop_operation_xyz
'x, y, z'
'-x, -y, -z'

loop_
_atom_site_label
_atom_site_type_symbol
_atom_site_fract_x
_atom_site_fract_y
_atom_site_fract_z
_atom_site_U_iso_or_equiv
_atom_site_adp_type
_atom_site_occupancy
_atom_site_site_symmetry_order
_atom_site_calc_flag
_atom_site_refinement_flags_posn
_atom_site_refinement_flags_adp
S1 S 0.75184(6) 0.21146(6) 0.59618(4) 0.0622(2) Uani 1 1 d . .
N1 N 0.79479(18) 0.16238(17) 0.71713(13) 0.0530(4) Uani 1 1 d . .
N2 N 0.7524(2) 0.25227(19) 1.07026(14) 0.0643(5) Uani 1 1 d . .
N3 N 0.85503(19) 0.37060(16) 0.82744(14) 0.0527(4) Uani 1 1 d . .
N4 N 0.9701(2) 0.43296(16) 0.76085(14) 0.0525(4) Uani 1 1 d . .
N5 N 1.0665(2) 0.4978(2) 0.69759(19) 0.0752(6) Uani 1 1 d . .
O1 O 0.54439(16) 0.17963(16) 0.82472(12) 0.0655(4) Uani 1 1 d . .
O2 O 0.89646(18) 0.22638(19) 0.50876(12) 0.0787(5) Uani 1 1 d . .
O3 O 0.63561(19) 0.12326(18) 0.59431(15) 0.0789(5) Uani 1 1 d . .
C1 C 1.0052(2) 0.17584(17) 0.79632(15) 0.0436(4) Uani 1 1 d . .
C2 C 1.1525(2) 0.14620(18) 0.79633(16) 0.0484(5) Uani 1 1 d . .
H2 H 1.1895 0.1719 0.8503 0.058 Uiso 1 1 calc R U
C3 C 1.2452(2) 0.0789(2) 0.71715(18) 0.0566(5) Uani 1 1 d . .
H3 H 1.3452 0.0612 0.7164 0.068 Uiso 1 1 calc R U
C4 C 1.1893(2) 0.0380(2) 0.63952(18) 0.0619(6) Uani 1 1 d . .
H4 H 1.2516 -0.0084 0.5868 0.074 Uiso 1 1 calc R U
C5 C 1.0422(2) 0.0648(2) 0.63845(17) 0.0594(5) Uani 1 1 d . .
H5 H 1.0045 0.0346 0.5866 0.071 Uiso 1 1 calc R U
C6 C 0.9511(2) 0.13640(19) 0.71445(16) 0.0480(5) Uani 1 1 d . .
C7 C 0.6770(2) 0.1679(2) 0.81941(16) 0.0508(5) Uani 1 1 d . .
C8 C 0.7345(2) 0.15693(19) 0.91807(15) 0.0486(5) Uani 1 1 d . .
C9 C 0.6388(2) 0.2182(2) 1.01827(17) 0.0639(6) Uani 1 1 d . .
H9A H 0.5905 0.2948 0.9936 0.077 Uiso 1 1 calc R U
H9B H 0.5594 0.1570 1.0706 0.077 Uiso 1 1 calc R U
C10 C 0.8883(2) 0.25987(19) 0.99936(16) 0.0518(5) Uani 1 1 d . .
C11 C 0.8877(2) 0.23922(18) 0.88213(15) 0.0444(4) Uani 1 1 d . .
C12 C 1.0223(2) 0.29357(19) 1.03218(17) 0.0536(5) Uani 1 1 d . .
C13 C 1.0160(3) 0.2527(2) 1.14215(19) 0.0656(6) Uani 1 1 d . .
H13 H 0.9296 0.2046 1.1923 0.079 Uiso 1 1 calc R U
C14 C 1.1362(4) 0.2824(3) 1.1784(2) 0.0803(8) Uani 1 1 d . .
H14 H 1.1310 0.2534 1.2527 0.096 Uiso 1 1 calc R U
C15 C 1.2631(4) 0.3541(3) 1.1063(3) 0.0841(8) Uani 1 1 d . .
H15 H 1.3438 0.3740 1.1314 0.101 Uiso 1 1 calc R U
C16 C 1.2716(3) 0.3967(3) 0.9965(3) 0.0772(7) Uani 1 1 d . .
H16 H 1.3578 0.4459 0.9473 0.093 Uiso 1 1 calc R U
C17 C 1.1514(3) 0.3663(2) 0.9594(2) 0.0653(6) Uani 1 1 d . .
H17 H 1.1574 0.3949 0.8850 0.078 Uiso 1 1 calc R U
C18 C 0.7544(3) 0.0142(2) 0.95769(19) 0.0642(6) Uani 1 1 d . .
H18A H 0.8142 -0.0242 0.8947 0.096 Uiso 1 1 calc R U
H18B H 0.6548 -0.0303 0.9906 0.096 Uiso 1 1 calc R U
H18C H 0.8068 0.0075 1.0127 0.096 Uiso 1 1 calc R U
C19 C 0.6789(2) 0.3648(2) 0.60983(17) 0.0583(5) Uani 1 1 d . .
C20 C 0.5224(3) 0.3832(3) 0.6424(2) 0.0726(7) Uani 1 1 d . .
H20 H 0.4518 0.3132 0.6589 0.087 Uiso 1 1 calc R U
C21 C 0.4727(3) 0.5059(3) 0.6502(2) 0.0813(8) Uani 1 1 d . .
H21 H 0.3671 0.5180 0.6729 0.098 Uiso 1 1 calc R U
C22 C 0.5735(3) 0.6127(3) 0.62548(19) 0.0727(7) Uani 1 1 d . .
C23 C 0.7293(3) 0.5926(3) 0.5916(2) 0.0743(7) Uani 1 1 d . .
H23 H 0.7996 0.6630 0.5740 0.089 Uiso 1 1 calc R U
C24 C 0.7822(3) 0.4701(3) 0.58360(18) 0.0670(6) Uani 1 1 d . .
H24 H 0.8878 0.4581 0.5604 0.080 Uiso 1 1 calc R U
C25 C 0.5155(4) 0.7466(3) 0.6358(3) 0.1047(10) Uani 1 1 d . .
H25A H 0.4323 0.7435 0.7052 0.157 Uiso 1 1 calc R U
H25B H 0.4793 0.7780 0.5738 0.157 Uiso 1 1 calc R U
H25C H 0.5979 0.8037 0.6348 0.157 Uiso 1 1 calc R U

loop_
_atom_site_aniso_label
_atom_site_aniso_U_11
_atom_site_aniso_U_22
_atom_site_aniso_U_33
_atom_site_aniso_U_23
_atom_site_aniso_U_13
_atom_site_aniso_U_12
S1 0.0543(3) 0.0928(4) 0.0443(3) -0.0170(3) -0.0196(2) 0.0065(3)
N1 0.0455(9) 0.0740(11) 0.0410(9) -0.0131(8) -0.0145(7) 0.0063(8)
N2 0.0600(11) 0.0862(13) 0.0441(10) -0.0195(9) -0.0089(8) 0.0091(9)
N3 0.0504(9) 0.0520(10) 0.0500(9) -0.0073(7) -0.0089(8) 0.0110(8)
N4 0.0585(10) 0.0498(10) 0.0495(10) -0.0078(8) -0.0179(9) 0.0118(8)
N5 0.0703(13) 0.0697(13) 0.0735(13) 0.0081(10) -0.0157(11) -0.0031(10)
O1 0.0440(8) 0.0941(11) 0.0553(9) -0.0075(8) -0.0139(7) 0.0030(7)
O2 0.0650(10) 0.1260(14) 0.0422(8) -0.0150(8) -0.0132(7) 0.0189(9)
O3 0.0736(10) 0.1017(13) 0.0794(11) -0.0334(9) -0.0408(9) 0.0017(9)
C1 0.0454(10) 0.0435(10) 0.0393(9) -0.0067(8) -0.0102(8) 0.0048(8)
C2 0.0470(10) 0.0503(11) 0.0490(11) -0.0096(8) -0.0165(9) 0.0062(8)
C3 0.0453(11) 0.0608(13) 0.0603(13) -0.0124(10) -0.0115(9) 0.0109(9)
C4 0.0570(12) 0.0669(14) 0.0560(13) -0.0228(10) -0.0043(10) 0.0150(10)
C5 0.0619(13) 0.0702(14) 0.0488(12) -0.0227(10) -0.0157(10) 0.0086(11)
C6 0.0447(10) 0.0558(11) 0.0425(10) -0.0105(8) -0.0114(8) 0.0049(8)
C7 0.0419(10) 0.0612(12) 0.0461(11) -0.0079(9) -0.0101(8) 0.0021(9)
C8 0.0434(10) 0.0580(12) 0.0401(10) -0.0055(8) -0.0088(8) 0.0040(8)
C9 0.0507(12) 0.0902(16) 0.0445(12) -0.0134(11) -0.0057(9) 0.0075(11)
C10 0.0577(12) 0.0557(12) 0.0427(11) -0.0133(9) -0.0149(9) 0.0117(9)
C11 0.0469(10) 0.0471(10) 0.0391(10) -0.0087(8) -0.0132(8) 0.0092(8)
C12 0.0633(12) 0.0531(12) 0.0523(12) -0.0236(9) -0.0226(10) 0.0145(10)
C13 0.0853(16) 0.0676(14) 0.0539(13) -0.0225(10) -0.0306(12) 0.0187(12)
C14 0.102(2) 0.0885(18) 0.0755(17) -0.0393(14) -0.0513(17) 0.0333(16)
C15 0.0879(19) 0.0908(19) 0.107(2) -0.0589(17) -0.0581(18) 0.0339(16)
C16 0.0714(15) 0.0779(16) 0.095(2) -0.0368(14) -0.0341(14) 0.0079(12)
C17 0.0698(14) 0.0671(14) 0.0654(14) -0.0199(11) -0.0265(12) 0.0062(11)
C18 0.0650(13) 0.0631(14) 0.0583(13) 0.0036(10) -0.0177(11) -0.0055(11)
C19 0.0467(11) 0.0855(15) 0.0411(11) -0.0003(10) -0.0168(9) -0.0025(10)
C20 0.0477(12) 0.0873(18) 0.0760(16) 0.0064(13) -0.0200(11) -0.0023(12)
C21 0.0515(13) 0.102(2) 0.0779(17) 0.0070(14) -0.0135(12) 0.0115(14)
C22 0.0810(17) 0.0869(18) 0.0443(12) 0.0003(11) -0.0175(11) 0.0056(14)
C23 0.0732(16) 0.0910(19) 0.0555(14) 0.0017(12) -0.0226(12) -0.0179(14)
C24 0.0494(12) 0.0969(18) 0.0508(12) -0.0018(12) -0.0154(10) -0.0031(12)
C25 0.130(3) 0.096(2) 0.081(2) -0.0049(16) -0.0297(19) 0.0204(19)

loop_
_atom_type_symbol
_atom_type_description
_atom_type_scat_dispersion_real
_atom_type_scat_dispersion_imag
_atom_type_scat_source
C C 0.0033 0.0016 'International Tables Vol C Tables 4.2.6.8 and 6.1.1.4'
H H 0.0000 0.0000 'International Tables Vol C Tables 4.2.6.8 and 6.1.1.4'
N N 0.0061 0.0033 'International Tables Vol C Tables 4.2.6.8 and 6.1.1.4'
O O 0.0106 0.0060 'International Tables Vol C Tables 4.2.6.8 and 6.1.1.4'
S S 0.1246 0.1234 'International Tables Vol C Tables 4.2.6.8 and 6.1.1.4'

loop_
_geom_angle_atom_site_label_1
_geom_angle_atom_site_label_2
_geom_angle_atom_site_label_3
_geom_angle
O3 S1 O2 119.84(11)
O3 S1 N1 107.48(10)
O2 S1 N1 105.14(9)
O3 S1 C19 110.38(11)
O2 S1 C19 108.37(11)
N1 S1 C19 104.44(9)
C7 N1 C6 121.05(16)
C7 N1 S1 116.98(13)
C6 N1 S1 121.25(12)
C10 N2 C9 110.23(17)
N4 N3 C11 114.39(15)
N5 N4 N3 173.8(2)
C2 C1 C6 119.02(17)
C2 C1 C11 126.39(18)
C6 C1 C11 114.42(17)
C3 C2 C1 120.61(19)
C3 C2 H2 119.7
C1 C2 H2 119.7
C4 C3 C2 119.7(2)
C4 C3 H3 120.2
C2 C3 H3 120.2
C3 C4 C5 120.92(19)
C3 C4 H4 119.5
C5 C4 H4 119.5
C6 C5 C4 119.7(2)
C6 C5 H5 120.1
C4 C5 H5 120.1
C5 C6 C1 119.96(18)
C5 C6 N1 120.69(18)
C1 C6 N1 119.15(16)
O1 C7 N1 122.17(19)
O1 C7 C8 124.59(18)
N1 C7 C8 113.24(16)
C7 C8 C18 109.13(18)
C7 C8 C9 116.82(17)
C18 C8 C9 109.54(17)
C7 C8 C11 108.41(15)
C18 C8 C11 112.23(16)
C9 C8 C11 100.53(17)
N2 C9 C8 103.88(16)
N2 C9 H9A 111.0
C8 C9 H9A 111.0
N2 C9 H9B 111.0
C8 C9 H9B 111.0
H9A C9 H9B 109.0
N2 C10 C12 120.20(19)
N2 C10 C11 112.08(18)
C12 C10 C11 127.61(17)
C1 C11 N3 109.60(15)
C1 C11 C10 128.60(16)
N3 C11 C10 104.58(15)
C1 C11 C8 107.27(16)
N3 C11 C8 105.58(15)
C10 C11 C8 98.88(14)
C13 C12 C17 118.6(2)
C13 C12 C10 117.8(2)
C17 C12 C10 123.6(2)
C14 C13 C12 120.7(3)
C14 C13 H13 119.7
C12 C13 H13 119.7
C15 C14 C13 120.4(3)
C15 C14 H14 119.8
C13 C14 H14 119.8
C14 C15 C16 120.0(3)
C14 C15 H15 120.0
C16 C15 H15 120.0
C15 C16 C17 119.8(3)
C15 C16 H16 120.1
C17 C16 H16 120.1
C16 C17 C12 120.5(2)
C16 C17 H17 119.7
C12 C17 H17 119.7
C8 C18 H18A 109.5
C8 C18 H18B 109.5
H18A C18 H18B 109.5
C8 C18 H18C 109.5
H18A C18 H18C 109.5
H18B C18 H18C 109.5
C20 C19 C24 119.8(2)
C20 C19 S1 121.70(19)
C24 C19 S1 118.47(18)
C21 C20 C19 118.9(2)
C21 C20 H20 120.6
C19 C20 H20 120.6
C20 C21 C22 122.5(2)
C20 C21 H21 118.8
C22 C21 H21 118.8
C23 C22 C21 117.9(3)
C23 C22 C25 120.8(3)
C21 C22 C25 121.3(3)
C24 C23 C22 120.8(2)
C24 C23 H23 119.6
C22 C23 H23 119.6
C23 C24 C19 120.2(2)
C23 C24 H24 119.9
C19 C24 H24 119.9
C22 C25 H25A 109.5
C22 C25 H25B 109.5
H25A C25 H25B 109.5
C22 C25 H25C 109.5
H25A C25 H25C 109.5
H25B C25 H25C 109.5

loop_
_geom_bond_atom_site_label_1
_geom_bond_atom_site_label_2
_geom_bond_distance
S1 O3 1.4192(18)
S1 O2 1.4202(17)
S1 N1 1.7079(19)
S1 C19 1.744(3)
N1 C7 1.408(2)
N1 C6 1.445(3)
N2 C10 1.275(3)
N2 C9 1.470(3)
N3 N4 1.230(2)
N3 C11 1.511(2)
N4 N5 1.125(2)
O1 C7 1.200(2)
C1 C2 1.381(3)
C1 C6 1.402(3)
C1 C11 1.501(3)
C2 C3 1.378(3)
C2 H2 0.9300
C3 C4 1.369(3)
C3 H3 0.9300
C4 C5 1.377(3)
C4 H4 0.9300
C5 C6 1.376(3)
C5 H5 0.9300
C7 C8 1.497(3)
C8 C18 1.526(3)
C8 C9 1.529(3)
C8 C11 1.546(3)
C9 H9A 0.9700
C9 H9B 0.9700
C10 C12 1.477(3)
C10 C11 1.541(3)
C12 C13 1.378(3)
C12 C17 1.385(3)
C13 C14 1.375(4)
C13 H13 0.9300
C14 C15 1.364(4)
C14 H14 0.9300
C15 C16 1.373(4)
C15 H15 0.9300
C16 C17 1.384(3)
C16 H16 0.9300
C17 H17 0.9300
C18 H18A 0.9600
C18 H18B 0.9600
C18 H18C 0.9600
C19 C20 1.379(3)
C19 C24 1.382(3)
C20 C21 1.365(4)
C20 H20 0.9300
C21 C22 1.382(4)
C21 H21 0.9300
C22 C23 1.375(4)
C22 C25 1.504(4)
C23 C24 1.373(4)
C23 H23 0.9300
C24 H24 0.9300
C25 H25A 0.9600
C25 H25B 0.9600
C25 H25C 0.9600

loop_
_geom_torsion_atom_site_label_1
_geom_torsion_atom_site_label_2
_geom_torsion_atom_site_label_3
_geom_torsion_atom_site_label_4
_geom_torsion
O3 S1 N1 C7 -65.06(18)
O2 S1 N1 C7 166.21(16)
C19 S1 N1 C7 52.21(17)
O3 S1 N1 C6 124.58(16)
O2 S1 N1 C6 -4.15(18)
C19 S1 N1 C6 -118.15(16)
C6 C1 C2 C3 0.0(3)
C11 C1 C2 C3 175.00(18)
C1 C2 C3 C4 -1.7(3)
C2 C3 C4 C5 0.8(3)
C3 C4 C5 C6 1.7(3)
C4 C5 C6 C1 -3.4(3)
C4 C5 C6 N1 -178.14(19)
C2 C1 C6 C5 2.6(3)
C11 C1 C6 C5 -173.03(17)
C2 C1 C6 N1 177.38(17)
C11 C1 C6 N1 1.8(2)
C7 N1 C6 C5 144.8(2)
S1 N1 C6 C5 -45.3(3)
C7 N1 C6 C1 -30.0(3)
S1 N1 C6 C1 139.93(16)
C6 N1 C7 O1 -174.28(19)
S1 N1 C7 O1 15.3(3)
C6 N1 C7 C8 5.3(3)
S1 N1 C7 C8 -165.05(14)
O1 C7 C8 C18 98.7(2)
N1 C7 C8 C18 -80.9(2)
O1 C7 C8 C9 -26.2(3)
N1 C7 C8 C9 154.25(18)
O1 C7 C8 C11 -138.8(2)
N1 C7 C8 C11 41.7(2)
C10 N2 C9 C8 20.8(2)
C7 C8 C9 N2 -152.08(18)
C18 C8 C9 N2 83.2(2)
C11 C8 C9 N2 -35.1(2)
C9 N2 C10 C12 179.74(19)
C9 N2 C10 C11 3.4(2)
C2 C1 C11 N3 114.9(2)
C6 C1 C11 N3 -69.9(2)
C2 C1 C11 C10 -13.8(3)
C6 C1 C11 C10 161.36(18)
C2 C1 C11 C8 -130.92(19)
C6 C1 C11 C8 44.3(2)
N4 N3 C11 C1 -40.9(2)
N4 N3 C11 C10 100.08(19)
N4 N3 C11 C8 -156.14(17)
N2 C10 C11 C1 -146.1(2)
C12 C10 C11 C1 37.9(3)
N2 C10 C11 N3 83.2(2)
C12 C10 C11 N3 -92.8(2)
N2 C10 C11 C8 -25.5(2)
C12 C10 C11 C8 158.49(19)
C7 C8 C11 C1 -66.78(19)
C18 C8 C11 C1 53.8(2)
C9 C8 C11 C1 170.15(16)
C7 C8 C11 N3 50.05(19)
C18 C8 C11 N3 170.66(16)
C9 C8 C11 N3 -73.02(18)
C7 C8 C11 C10 157.99(16)
C18 C8 C11 C10 -81.40(19)
C9 C8 C11 C10 34.93(17)
N2 C10 C12 C13 32.8(3)
C11 C10 C12 C13 -151.5(2)
N2 C10 C12 C17 -145.6(2)
C11 C10 C12 C17 30.1(3)
C17 C12 C13 C14 -0.7(3)
C10 C12 C13 C14 -179.1(2)
C12 C13 C14 C15 0.7(4)
C13 C14 C15 C16 -0.2(4)
C14 C15 C16 C17 -0.3(4)
C15 C16 C17 C12 0.3(4)
C13 C12 C17 C16 0.2(3)
C10 C12 C17 C16 178.6(2)
O3 S1 C19 C20 14.9(2)
O2 S1 C19 C20 147.91(19)
N1 S1 C19 C20 -100.4(2)
O3 S1 C19 C24 -163.07(17)
O2 S1 C19 C24 -30.0(2)
N1 S1 C19 C24 81.67(18)
C24 C19 C20 C21 -1.3(4)
S1 C19 C20 C21 -179.18(19)
C19 C20 C21 C22 0.7(4)
C20 C21 C22 C23 0.2(4)
C20 C21 C22 C25 -179.4(3)
C21 C22 C23 C24 -0.5(4)
C25 C22 C23 C24 179.2(2)
C22 C23 C24 C19 -0.2(4)
C20 C19 C24 C23 1.0(3)
S1 C19 C24 C23 179.01(18)
